data_7150215
loop_
_publ_author_name
'Davies, Stephen G.'
'Garner, A. Christopher'
'Long, Marcus J. C.'
'Morrison, Rachel M.'
'Roberts, Paul M.'
'Savory, Edward D.'
'Smith, Andrew D.'
'Sweet, Miles J.'
'Withey, Jonathan M.'

_publ_section_title
;
 Kinetic resolution and parallel kinetic resolution of methyl
 (+/-)-5-alkyl-cyclopentene-1-carboxylates for the asymmetric synthesis
 of 5-alkyl-cispentacin derivatives.
;
_journal_issue 15
_journal_name_full 'Organic &amp; biomolecular chemistry'
_journal_page_first 2762
_journal_page_last 2775
_journal_paper_doi 10.1039/b506339f
_journal_volume 3
_journal_year 2005
_chemical_compound_source
;
?
;
_chemical_formula_moiety ' C28 H31 N1 O2 '
_chemical_formula_sum 'C28 H31 N O2'
_chemical_formula_weight 413.56
_chemical_melting_point ?
_space_group_IT_number 14
_symmetry_cell_setting monoclinic
_symmetry_space_group_name_Hall '-P 2ybc'
_symmetry_space_group_name_H-M 'P 1 21/c 1'
_atom_sites_solution_hydrogens geom
_atom_sites_solution_primary direct
_cell_angle_alpha 90
_cell_angle_beta 95.1151(9)
_cell_angle_gamma 90
_cell_formula_units_Z 4
_cell_length_a 10.0421(2)
_cell_length_b 9.1315(2)
_cell_length_c 25.1731(8)
_cell_measurement_reflns_used 4311
_cell_measurement_temperature 190
_cell_measurement_theta_max 27
_cell_measurement_theta_min 1
_cell_volume 2299.17(10)
_computing_cell_refinement
;
Denzo/Scalepack (Otwinowski & Minor, 1996)
;
_computing_data_collection
;
COLLECT (Nonius BV, 1997)
;
_computing_data_reduction
;
Denzo/Scalepack (Otwinowski & Minor, 1996)
;
_computing_molecular_graphics
;
CAMERON (Watkin et al 1996)
;
_computing_publication_material
;
CRYSTALS (Watkin et al 2001)
;
_computing_structure_refinement
;
CRYSTALS (Watkin et al 2001)
;
_computing_structure_solution
;
SIR92 (Altomare et al, 1994)
;
_diffrn_ambient_temperature 190
_diffrn_measured_fraction_theta_max 0.967
_diffrn_measurement_device_type
;
Enraf Nonius Kappa CCD
;
_diffrn_measurement_method \w
_diffrn_radiation_monochromator graphite
_diffrn_radiation_type 'Mo K\a'
_diffrn_radiation_wavelength 0.71073
_diffrn_reflns_av_R_equivalents 0.03
_diffrn_reflns_limit_h_max 13
_diffrn_reflns_limit_h_min -12
_diffrn_reflns_limit_k_max 10
_diffrn_reflns_limit_k_min -11
_diffrn_reflns_limit_l_max 32
_diffrn_reflns_limit_l_min -32
_diffrn_reflns_number 8740
_diffrn_reflns_theta_max 27.45
_diffrn_reflns_theta_min 2.76
_diffrn_standards_decay_% 0.00
_diffrn_standards_interval_count 0
_diffrn_standards_interval_time 0
_diffrn_standards_number 0
_exptl_absorpt_coefficient_mu 0.074
_exptl_absorpt_correction_T_max 0.99
_exptl_absorpt_correction_T_min 0.97
_exptl_absorpt_correction_type multi-scan
_exptl_absorpt_process_details
;
Denzo/Scalepack (Otwinowski & Minor, 1996)
;
_exptl_crystal_colour ' colourless '
_exptl_crystal_density_diffrn 1.195
_exptl_crystal_density_meas ?
_exptl_crystal_description ' plate '
_exptl_crystal_F_000 888.357
_exptl_crystal_size_max 0.60
_exptl_crystal_size_mid 0.40
_exptl_crystal_size_min 0.20
_refine_diff_density_max 0.45
_refine_diff_density_min -0.52
_refine_ls_extinction_method None
_refine_ls_goodness_of_fit_ref 1.0124
_refine_ls_hydrogen_treatment noref
_refine_ls_matrix_type full
_refine_ls_number_parameters 280
_refine_ls_number_reflns 3301
_refine_ls_R_factor_gt 0.0873
_refine_ls_shift/su_max 0.000523
_refine_ls_structure_factor_coef F
_refine_ls_weighting_details
;
Method= Tukey and Prince
W = [weight] * [1-(deltaF/6*sigmaF)^2]^2

1.20 0.857 0.712
;
_refine_ls_weighting_scheme calc
_refine_ls_wR_factor_ref 0.0784
_reflns_limit_h_max 12
_reflns_limit_h_min -13
_reflns_limit_k_max 11
_reflns_limit_k_min 0
_reflns_limit_l_max 32
_reflns_limit_l_min 0
_reflns_number_gt 3301
_reflns_number_total 5082
_reflns_threshold_expression >1.00\s(I)
_cod_data_source_file b506339f.txt
_cod_data_source_block 3
_cod_depositor_comments
;
The following automatic conversions were performed:
'_symmetry_cell_setting' value 'Monoclinic ' changed to 'monoclinic'
according to '/home/adriana/struct/CIF-dictionaries/cif_core.dic'
dictionary named 'cif_core.dic' version 2.4.1 from 2010-06-29.

Automatic conversion script
Id: cif_fix_enum 1555 2011-01-17 13:19:09Z saulius 

The following automatic conversions were performed:

'_chemical_melting_point' value 'not measured' was changed to '?' -
the value is undefined or not given.

Automatic conversion script
Id: cif_fix_values 1569 2011-02-09 13:29:24Z adriana 
;
_cod_original_cell_volume 2299.2(1)
_cod_original_sg_symbol_H-M 'P 1 21/c 1 '
_cod_original_formula_sum ' C28 H31 N1 O2 '
_cod_database_code 7150215

loop_
_symmetry_equiv_pos_as_xyz
x,y,z
-x,-y,-z
-x,y+1/2,-z+1/2
x,-y+1/2,z+1/2

loop_
_atom_site_label
_atom_site_type_symbol
_atom_site_fract_x
_atom_site_fract_y
_atom_site_fract_z
_atom_site_U_iso_or_equiv
_atom_site_occupancy
_atom_site_adp_type
O1 O 0.6697(2) 0.3295(2) 0.91511(9) 0.0638 1.0000 Uani
C2 C 0.7849(3) 0.3061(3) 0.92904(11) 0.0471 1.0000 Uani
O3 O 0.8637(2) 0.4016(2) 0.95805(9) 0.0644 1.0000 Uani
C4 C 0.8010(5) 0.5399(4) 0.97028(16) 0.0890 1.0000 Uani
C5 C 0.8630(2) 0.1710(3) 0.9174(1) 0.0397 1.0000 Uani
C6 C 0.7792(3) 0.0307(3) 0.9104(1) 0.0408 1.0000 Uani
C7 C 0.7254(3) -0.0325(3) 0.9599(1) 0.0393 1.0000 Uani
C8 C 0.7831(3) -0.0048(3) 1.01124(12) 0.0543 1.0000 Uani
C9 C 0.7335(3) -0.0695(4) 1.05506(12) 0.0604 1.0000 Uani
C10 C 0.6266(3) -0.1644(3) 1.04887(12) 0.0527 1.0000 Uani
C11 C 0.5680(3) -0.1913(3) 0.99872(12) 0.0564 1.0000 Uani
C12 C 0.6174(3) -0.1270(3) 0.95452(11) 0.0498 1.0000 Uani
C13 C 0.8740(3) -0.0720(3) 0.88411(11) 0.0518 1.0000 Uani
C14 C 0.9429(3) 0.0237(3) 0.84509(12) 0.0514 1.0000 Uani
C15 C 0.9436(3) 0.1837(3) 0.8671(1) 0.0420 1.0000 Uani
N16 N 0.89485(19) 0.3004(2) 0.83009(8) 0.0368 1.0000 Uani
C17 C 0.9997(3) 0.3614(3) 0.7983(1) 0.0421 1.0000 Uani
C18 C 1.1010(3) 0.4480(3) 0.83451(11) 0.0427 1.0000 Uani
C19 C 1.0554(3) 0.5556(3) 0.86754(12) 0.0528 1.0000 Uani
C20 C 1.1436(4) 0.6404(4) 0.89956(13) 0.0664 1.0000 Uani
C21 C 1.2789(4) 0.6207(4) 0.89909(15) 0.0701 1.0000 Uani
C22 C 1.3259(3) 0.5156(4) 0.86750(17) 0.0747 1.0000 Uani
C23 C 1.2379(3) 0.4283(4) 0.83514(14) 0.0611 1.0000 Uani
C24 C 1.0636(3) 0.2493(3) 0.76285(12) 0.0559 1.0000 Uani
C25 C 0.7722(3) 0.2648(3) 0.79614(12) 0.0492 1.0000 Uani
C26 C 0.7061(3) 0.3986(3) 0.76996(11) 0.0485 1.0000 Uani
C27 C 0.6714(3) 0.5180(3) 0.79985(13) 0.0585 1.0000 Uani
C28 C 0.6035(3) 0.6357(4) 0.77632(17) 0.0732 1.0000 Uani
C29 C 0.5679(3) 0.6353(5) 0.7225(2) 0.0815 1.0000 Uani
C30 C 0.6019(4) 0.5195(5) 0.69196(15) 0.0799 1.0000 Uani
C31 C 0.6734(3) 0.4000(4) 0.71515(13) 0.0620 1.0000 Uani
H41 H 0.8632 0.6076 0.9914 0.1082 1.0000 Uiso
H42 H 0.7193 0.5242 0.9907 0.1082 1.0000 Uiso
H43 H 0.7670 0.5939 0.9358 0.1082 1.0000 Uiso
H51 H 0.9269 0.1612 0.9518 0.0501 1.0000 Uiso
H61 H 0.6910 0.0491 0.8878 0.0483 1.0000 Uiso
H81 H 0.8632 0.0630 1.0161 0.0643 1.0000 Uiso
H91 H 0.7765 -0.0467 1.0921 0.0711 1.0000 Uiso
H101 H 0.5926 -0.2144 1.0809 0.0665 1.0000 Uiso
H111 H 0.4869 -0.2593 0.9939 0.0687 1.0000 Uiso
H121 H 0.5731 -0.1495 0.9170 0.0619 1.0000 Uiso
H131 H 0.9422 -0.1161 0.9122 0.0642 1.0000 Uiso
H132 H 0.8243 -0.1589 0.8659 0.0642 1.0000 Uiso
H141 H 1.0355 -0.0146 0.8401 0.0641 1.0000 Uiso
H142 H 0.8898 0.0182 0.8082 0.0641 1.0000 Uiso
H151 H 1.0406 0.2180 0.8751 0.0551 1.0000 Uiso
H171 H 0.9549 0.4321 0.7710 0.0530 1.0000 Uiso
H191 H 0.9550 0.5741 0.8675 0.0616 1.0000 Uiso
H201 H 1.1069 0.7162 0.9251 0.0799 1.0000 Uiso
H211 H 1.3435 0.6857 0.9217 0.0851 1.0000 Uiso
H221 H 1.4278 0.5001 0.8673 0.0868 1.0000 Uiso
H231 H 1.2743 0.3494 0.8109 0.0725 1.0000 Uiso
H241 H 1.1330 0.2960 0.7418 0.0698 1.0000 Uiso
H242 H 1.1074 0.1683 0.7852 0.0698 1.0000 Uiso
H243 H 0.9934 0.2031 0.7364 0.0698 1.0000 Uiso
H251 H 0.7071 0.2139 0.8182 0.0598 1.0000 Uiso
H252 H 0.7950 0.1939 0.7672 0.0598 1.0000 Uiso
H271 H 0.6962 0.5181 0.8406 0.0702 1.0000 Uiso
H281 H 0.5835 0.7264 0.7998 0.0881 1.0000 Uiso
H291 H 0.5146 0.7205 0.7064 0.0968 1.0000 Uiso
H301 H 0.5777 0.5217 0.6521 0.0942 1.0000 Uiso
H311 H 0.7007 0.3138 0.6913 0.0762 1.0000 Uiso

loop_
_atom_site_aniso_label
_atom_site_aniso_U_11
_atom_site_aniso_U_22
_atom_site_aniso_U_33
_atom_site_aniso_U_23
_atom_site_aniso_U_13
_atom_site_aniso_U_12
O1 0.0543(13) 0.0578(13) 0.0822(15) 0.0142(11) 0.0217(11) 0.013(1)
C2 0.0595(18) 0.0380(13) 0.0462(15) 0.0072(12) 0.0186(13) 0.0029(12)
O3 0.0908(16) 0.0411(11) 0.0623(13) -0.012(1) 0.0116(11) 0.0012(11)
C4 0.150(4) 0.0402(17) 0.081(2) -0.0127(18) 0.030(2) 0.016(2)
C5 0.0439(14) 0.0337(12) 0.0409(14) -0.0005(11) 0.0015(11) 0.000(1)
C6 0.0430(14) 0.0324(12) 0.0463(14) 0.0013(11) -0.0005(11) -0.004(1)
C7 0.0412(13) 0.0301(11) 0.0459(14) 0.0040(11) 0.0002(11) 0.003(1)
C8 0.0509(17) 0.0628(18) 0.0475(16) 0.0028(14) -0.0045(13) -0.0096(14)
C9 0.0579(18) 0.073(2) 0.0484(17) 0.0089(16) -0.0058(14) -0.0012(16)
C10 0.0603(18) 0.0451(15) 0.0538(17) 0.0131(13) 0.0117(14) 0.0059(13)
C11 0.0597(18) 0.0500(16) 0.0601(18) 0.0013(14) 0.0085(15) -0.0124(14)
C12 0.0563(16) 0.0426(14) 0.0496(16) -0.0003(13) -0.0010(13) -0.0071(13)
C13 0.0691(19) 0.0350(13) 0.0517(16) -0.0006(12) 0.0085(14) 0.0032(13)
C14 0.0625(18) 0.0342(13) 0.0589(17) -0.0006(13) 0.0138(14) 0.0066(12)
C15 0.0424(14) 0.0324(12) 0.0516(15) 0.0019(12) 0.0055(11) 0.0035(11)
N16 0.034(1) 0.034(1) 0.0424(11) 0.0016(9) 0.0020(9) 0.0002(8)
C17 0.0460(14) 0.0381(13) 0.0429(14) 0.0017(11) 0.0082(11) 0.0043(11)
C18 0.0417(14) 0.0355(13) 0.0512(15) 0.0079(12) 0.0046(11) 0.0009(11)
C19 0.0486(16) 0.0523(16) 0.0565(17) -0.0077(14) -0.0007(13) 0.0035(13)
C20 0.075(2) 0.0593(19) 0.0626(19) -0.0107(16) -0.0064(16) -0.0065(17)
C21 0.063(2) 0.064(2) 0.078(2) 0.0100(19) -0.0197(18) -0.0197(17)
C22 0.0395(17) 0.073(2) 0.110(3) 0.019(2) -0.0026(17) -0.0119(16)
C23 0.0421(16) 0.0573(17) 0.085(2) 0.0071(17) 0.0131(15) -0.0011(14)
C24 0.0656(19) 0.0506(16) 0.0539(16) -0.0026(14) 0.0188(14) 0.0076(14)
C25 0.0452(15) 0.0452(15) 0.0558(16) 0.0010(13) -0.0035(12) -0.0014(12)
C26 0.0377(14) 0.0530(16) 0.0538(17) 0.0102(13) -0.0016(12) -0.0041(12)
C27 0.0493(17) 0.0587(18) 0.0681(19) 0.0165(16) 0.0093(14) 0.0112(14)
C28 0.0474(18) 0.070(2) 0.104(3) 0.027(2) 0.0197(18) 0.0166(16)
C29 0.0335(17) 0.083(3) 0.126(4) 0.046(3) -0.0025(19) 0.0013(16)
C30 0.0507(19) 0.109(3) 0.075(2) 0.047(2) -0.0194(17) -0.029(2)
C31 0.0544(18) 0.073(2) 0.0568(18) 0.0150(16) -0.0051(14) -0.0170(16)

loop_
_atom_type_symbol
_atom_type_scat_dispersion_real
_atom_type_scat_dispersion_imag
_atom_type_scat_Cromer_Mann_a1
_atom_type_scat_Cromer_Mann_b1
_atom_type_scat_Cromer_Mann_a2
_atom_type_scat_Cromer_Mann_b2
_atom_type_scat_Cromer_Mann_a3
_atom_type_scat_Cromer_Mann_b3
_atom_type_scat_Cromer_Mann_a4
_atom_type_scat_Cromer_Mann_b4
_atom_type_scat_Cromer_Mann_c
_atom_type_scat_source
'C ' 0.0033 0.0016 2.3100 20.8439 1.0200 10.2075 1.5886 0.5687 0.8650 51.6512 0.2156 International_Tables_Vol_IV_Table_2.2B
'H ' 0.0000 0.0000 0.4930 10.5109 0.3229 26.1257 0.1402 3.1424 0.0408 57.7997 0.0030 International_Tables_Vol_IV_Table_2.2B
'N ' 0.0061 0.0033 12.2126 0.0057 3.1322 9.8933 2.0125 28.9975 1.1663 0.5826 -11.5290 International_Tables_Vol_IV_Table_2.2B
'O ' 0.0106 0.0060 3.0485 13.2771 2.2868 5.7011 1.5463 0.3239 0.8670 32.9089 0.2508 International_Tables_Vol_IV_Table_2.2B

loop_
_geom_angle_atom_site_label_1
_geom_angle_site_symmetry_1
_geom_angle_atom_site_label_2
_geom_angle_site_symmetry_2
_geom_angle_atom_site_label_3
_geom_angle_site_symmetry_3
_geom_angle
_geom_angle_publ_flag
O1 . C2 . O3 . 123.3(3) yes
O1 . C2 . C5 . 126.6(3) yes
O3 . C2 . C5 . 110.1(2) yes
C2 . O3 . C4 . 115.5(3) yes
O3 . C4 . H41 . 112.804 no
O3 . C4 . H42 . 111.652 no
H41 . C4 . H42 . 108.281 no
O3 . C4 . H43 . 110.743 no
H41 . C4 . H43 . 107.207 no
H42 . C4 . H43 . 105.810 no
C2 . C5 . C6 . 114.6(2) yes
C2 . C5 . C15 . 114.4(2) yes
C6 . C5 . C15 . 106.6(2) yes
C2 . C5 . H51 . 101.804 no
C6 . C5 . H51 . 108.477 no
C15 . C5 . H51 . 110.856 no
C5 . C6 . C7 . 117.1(2) yes
C5 . C6 . C13 . 101.9(2) yes
C7 . C6 . C13 . 113.8(2) yes
C5 . C6 . H61 . 111.476 no
C7 . C6 . H61 . 99.483 no
C13 . C6 . H61 . 113.660 no
C6 . C7 . C8 . 123.0(2) yes
C6 . C7 . C12 . 119.5(2) yes
C8 . C7 . C12 . 117.5(2) yes
C7 . C8 . C9 . 120.9(3) yes
C7 . C8 . H81 . 118.926 no
C9 . C8 . H81 . 120.202 no
C8 . C9 . C10 . 120.7(3) yes
C8 . C9 . H91 . 119.441 no
C10 . C9 . H91 . 119.810 no
C9 . C10 . C11 . 119.0(3) yes
C9 . C10 . H101 . 120.571 no
C11 . C10 . H101 . 120.422 no
C10 . C11 . C12 . 120.6(3) yes
C10 . C11 . H111 . 119.440 no
C12 . C11 . H111 . 119.994 no
C7 . C12 . C11 . 121.3(3) yes
C7 . C12 . H121 . 119.051 no
C11 . C12 . H121 . 119.658 no
C6 . C13 . C14 . 105.2(2) yes
C6 . C13 . H131 . 110.295 no
C14 . C13 . H131 . 110.899 no
C6 . C13 . H132 . 111.864 no
C14 . C13 . H132 . 112.752 no
H131 . C13 . H132 . 105.895 no
C13 . C14 . C15 . 107.2(2) yes
C13 . C14 . H141 . 110.940 no
C15 . C14 . H141 . 113.089 no
C13 . C14 . H142 . 108.942 no
C15 . C14 . H142 . 110.522 no
H141 . C14 . H142 . 106.128 no
C5 . C15 . C14 . 103.4(2) yes
C5 . C15 . N16 . 113.5(2) yes
C14 . C15 . N16 . 117.6(2) yes
C5 . C15 . H151 . 114.386 no
C14 . C15 . H151 . 109.254 no
N16 . C15 . H151 . 99.162 no
C15 . N16 . C17 . 113.62(19) yes
C15 . N16 . C25 . 114.93(19) yes
C17 . N16 . C25 . 111.5(2) yes
N16 . C17 . C18 . 109.8(2) yes
N16 . C17 . C24 . 114.6(2) yes
C18 . C17 . C24 . 113.7(2) yes
N16 . C17 . H171 . 108.006 no
C18 . C17 . H171 . 107.771 no
C24 . C17 . H171 . 102.295 no
C17 . C18 . C19 . 119.1(2) yes
C17 . C18 . C23 . 123.2(3) yes
C19 . C18 . C23 . 117.7(3) yes
C18 . C19 . C20 . 121.1(3) yes
C18 . C19 . H191 . 119.540 no
C20 . C19 . H191 . 119.297 no
C19 . C20 . C21 . 120.3(3) yes
C19 . C20 . H201 . 119.537 no
C21 . C20 . H201 . 120.077 no
C20 . C21 . C22 . 119.7(3) yes
C20 . C21 . H211 . 120.177 no
C22 . C21 . H211 . 120.147 no
C21 . C22 . C23 . 120.6(3) yes
C21 . C22 . H221 . 119.766 no
C23 . C22 . H221 . 119.624 no
C18 . C23 . C22 . 120.5(3) yes
C18 . C23 . H231 . 119.184 no
C22 . C23 . H231 . 120.265 no
C17 . C24 . H241 . 111.563 no
C17 . C24 . H242 . 110.498 no
H241 . C24 . H242 . 108.447 no
C17 . C24 . H243 . 110.858 no
H241 . C24 . H243 . 107.636 no
H242 . C24 . H243 . 107.699 no
N16 . C25 . C26 . 112.7(2) yes
N16 . C25 . H251 . 109.388 no
C26 . C25 . H251 . 109.383 no
N16 . C25 . H252 . 109.073 no
C26 . C25 . H252 . 108.656 no
H251 . C25 . H252 . 107.473 no
C25 . C26 . C27 . 121.3(2) yes
C25 . C26 . C31 . 119.7(3) yes
C27 . C26 . C31 . 118.8(3) yes
C26 . C27 . C28 . 121.3(3) yes
C26 . C27 . H271 . 119.265 no
C28 . C27 . H271 . 119.479 no
C27 . C28 . C29 . 119.9(4) yes
C27 . C28 . H281 . 119.096 no
C29 . C28 . H281 . 120.946 no
C28 . C29 . C30 . 120.1(3) yes
C28 . C29 . H291 . 118.519 no
C30 . C29 . H291 . 121.404 no
C29 . C30 . C31 . 120.7(3) yes
C29 . C30 . H301 . 119.464 no
C31 . C30 . H301 . 119.763 no
C26 . C31 . C30 . 119.1(4) yes
C26 . C31 . H311 . 120.895 no
C30 . C31 . H311 . 119.957 no

loop_
_geom_bond_atom_site_label_1
_geom_bond_site_symmetry_1
_geom_bond_atom_site_label_2
_geom_bond_site_symmetry_2
_geom_bond_distance
_geom_bond_publ_flag
O1 . C2 . 1.197(3) yes
C2 . O3 . 1.348(4) yes
C2 . C5 . 1.504(4) yes
O3 . C4 . 1.456(4) yes
C4 . H41 . 0.998 no
C4 . H42 . 1.017 no
C4 . H43 . 1.031 no
C5 . C6 . 1.534(3) yes
C5 . C15 . 1.568(4) yes
C5 . H51 . 1.034 no
C6 . C7 . 1.516(4) yes
C6 . C13 . 1.528(4) yes
C6 . H61 . 1.023 no
C7 . C8 . 1.393(4) yes
C7 . C12 . 1.382(4) yes
C8 . C9 . 1.383(4) yes
C8 . H81 . 1.014 no
C9 . C10 . 1.377(4) yes
C9 . H91 . 1.014 no
C10 . C11 . 1.367(4) yes
C10 . H101 . 1.012 no
C11 . C12 . 1.389(4) yes
C11 . H111 . 1.022 no
C12 . H121 . 1.028 no
C13 . C14 . 1.526(4) yes
C13 . H131 . 1.023 no
C13 . H132 . 1.023 no
C14 . C15 . 1.562(4) yes
C14 . H141 . 1.012 no
C14 . H142 . 1.031 no
C15 . N16 . 1.470(3) yes
C15 . H151 . 1.026 no
N16 . C17 . 1.486(3) yes
N16 . C25 . 1.472(3) yes
C17 . C18 . 1.525(4) yes
C17 . C24 . 1.536(4) yes
C17 . H171 . 1.018 no
C18 . C19 . 1.390(4) yes
C18 . C23 . 1.385(4) yes
C19 . C20 . 1.381(4) yes
C19 . H191 . 1.023 no
C20 . C21 . 1.371(5) yes
C20 . H201 . 1.035 no
C21 . C22 . 1.358(5) yes
C21 . H211 . 1.016 no
C22 . C23 . 1.397(5) yes
C22 . H221 . 1.033 no
C23 . H231 . 1.033 no
C24 . H241 . 1.007 no
C24 . H242 . 1.006 no
C24 . H243 . 1.016 no
C25 . C26 . 1.513(4) yes
C25 . H251 . 1.008 no
C25 . H252 . 1.017 no
C26 . C27 . 1.387(4) yes
C26 . C31 . 1.389(4) yes
C27 . C28 . 1.378(4) yes
C27 . H271 . 1.033 no
C28 . C29 . 1.371(6) yes
C28 . H281 . 1.048 no
C29 . C30 . 1.368(6) yes
C29 . H291 . 1.008 no
C30 . C31 . 1.405(5) yes
C30 . H301 . 1.010 no
C31 . H311 . 1.041 no
